data_7224921
loop_
_publ_author_name
'Francos, Javier'
'Menendez-Rodriguez, Lucia'
'Tom\'as-Mendivil, Eder'
'Crochet, Pascale'
'Cadierno, Victorio'

_publ_section_title
;
 Synthesis and catalytic applications of ruthenium(II)-phosphino-oxime
 complexes
;
_journal_name_full 'RSC Adv.'
_journal_paper_doi 10.1039/C6RA07015A
_journal_year 2016
_chemical_formula_moiety 'C38 H32 Cl2 N2 O2 P2 Ru, C4 H8 O'
_chemical_formula_sum 'C42 H40 Cl2 N2 O3 P2 Ru'
_chemical_formula_weight 854.67
_space_group_crystal_system triclinic
_space_group_IT_number 2
_space_group_name_Hall '-P 1'
_space_group_name_H-M_alt 'P -1'
_symmetry_space_group_name_Hall '-P 1'
_symmetry_space_group_name_H-M 'P -1'
_atom_sites_solution_hydrogens mixed
_audit_creation_method
;
CrysAlisPro, Agilent Technologies,
Version 1.171.36.28 (release 01-02-2013 CrysAlis171 .NET)
(compiled Feb  1 2013,16:14:44)
;
_audit_update_record
;
2016-03-15 deposited with the CCDC.
2016-04-13 downloaded from the CCDC.
;
_cell_angle_alpha 83.597(5)
_cell_angle_beta 78.712(4)
_cell_angle_gamma 63.038(6)
_cell_formula_units_Z 2
_cell_length_a 10.6726(5)
_cell_length_b 11.5721(8)
_cell_length_c 17.6589(9)
_cell_measurement_reflns_used 8031
_cell_measurement_temperature 293(2)
_cell_measurement_theta_max 69.2470
_cell_measurement_theta_min 4.2650
_cell_volume 1905.6(2)
_computing_cell_refinement
;
CrysAlisPro, Agilent Technologies,
Version 1.171.36.28 (release 01-02-2013 CrysAlis171 .NET)
(compiled Feb  1 2013,16:14:44)
;
_computing_data_collection
;
CrysAlisPro, Agilent Technologies,
Version 1.171.36.28 (release 01-02-2013 CrysAlis171 .NET)
(compiled Feb  1 2013,16:14:44)
;
_computing_data_reduction
;
CrysAlisPro, Agilent Technologies,
Version 1.171.36.28 (release 01-02-2013 CrysAlis171 .NET)
(compiled Feb  1 2013,16:14:44)
;
_computing_molecular_graphics 'Ortep-3 for Windows (Farrugia, 1997)'
_computing_publication_material
;
'WinGX publication routines (Farrugia, 1999), (Farrugia, 2012)'
;
_computing_structure_refinement 'SHELXL-2014/7 (Sheldrick, 2014)'
_computing_structure_solution 'SIR-92 (Altomare, 1994)'
_diffrn_ambient_temperature 293(2)
_diffrn_detector_area_resol_mean 8.2640
_diffrn_measured_fraction_theta_full 0.993
_diffrn_measured_fraction_theta_max 0.979
_diffrn_measurement_device_type 'Xcalibur, Onyx, Nova'
_diffrn_radiation_source 'Nova (Cu) X-ray Source'
_diffrn_radiation_type CuK\a
_diffrn_radiation_wavelength 1.54184
_diffrn_reflns_av_R_equivalents 0.0419
_diffrn_reflns_av_unetI/netI 0.0490
_diffrn_reflns_Laue_measured_fraction_full 0.993
_diffrn_reflns_Laue_measured_fraction_max 0.979
_diffrn_reflns_limit_h_max 12
_diffrn_reflns_limit_h_min -6
_diffrn_reflns_limit_k_max 14
_diffrn_reflns_limit_k_min -13
_diffrn_reflns_limit_l_max 21
_diffrn_reflns_limit_l_min -21
_diffrn_reflns_number 15022
_diffrn_reflns_point_group_measured_fraction_full 0.993
_diffrn_reflns_point_group_measured_fraction_max 0.979
_diffrn_reflns_theta_full 67.684
_diffrn_reflns_theta_max 69.338
_diffrn_reflns_theta_min 4.288
_exptl_absorpt_coefficient_mu 5.751
_exptl_absorpt_correction_T_max 1.00000
_exptl_absorpt_correction_T_min 0.77033
_exptl_absorpt_correction_type multi-scan
_exptl_absorpt_process_details
;
CrysAlisPro, Agilent Technologies,
Version 1.171.36.28 (release 01-02-2013 CrysAlis171 .NET)
(compiled Feb  1 2013,16:14:44)
Empirical absorption correction using spherical harmonics,
 implemented in SCALE3 ABSPACK scaling algorithm.
;
_exptl_crystal_colour orange
_exptl_crystal_density_diffrn 1.489
_exptl_crystal_description prism
_exptl_crystal_F_000 876
_exptl_crystal_size_max 0.1
_exptl_crystal_size_mid 0.03
_exptl_crystal_size_min 0.03
_refine_diff_density_max 0.443
_refine_diff_density_min -0.674
_refine_diff_density_rms 0.074
_refine_ls_extinction_method none
_refine_ls_goodness_of_fit_ref 1.027
_refine_ls_hydrogen_treatment mixed
_refine_ls_matrix_type full
_refine_ls_number_parameters 485
_refine_ls_number_reflns 6968
_refine_ls_number_restraints 18
_refine_ls_restrained_S_all 1.029
_refine_ls_R_factor_all 0.0445
_refine_ls_R_factor_gt 0.0373
_refine_ls_shift/su_max 0.001
_refine_ls_shift/su_mean 0.000
_refine_ls_structure_factor_coef Fsqd
_refine_ls_weighting_details 'w=1/[\s^2^(Fo^2^)+(0.0465P)^2^+0.9823P] where P=(Fo^2^+2Fc^2^)/3'
_refine_ls_weighting_scheme calc
_refine_ls_wR_factor_gt 0.0923
_refine_ls_wR_factor_ref 0.0980
_reflns_Friedel_coverage 0.000
_reflns_number_gt 6091
_reflns_number_total 6968
_reflns_threshold_expression 'I > 2\s(I)'
_cod_data_source_file c6ra07015a2.cif
_cod_data_source_block 5
_cod_database_code 7224921
_shelx_shelxl_version_number 2014/7
_shelx_space_group_comment
;
The symmetry employed for this shelxl refinement is uniquely defined
by the following loop, which should always be used as a source of
symmetry information in preference to the above space-group names.
They are only intended as comments.
;

loop_
_space_group_symop_operation_xyz
'x, y, z'
'-x, -y, -z'

loop_
_atom_site_label
_atom_site_type_symbol
_atom_site_fract_x
_atom_site_fract_y
_atom_site_fract_z
_atom_site_U_iso_or_equiv
_atom_site_adp_type
_atom_site_occupancy
_atom_site_site_symmetry_order
_atom_site_calc_flag
_atom_site_refinement_flags_posn
_atom_site_refinement_flags_adp
C1 C 0.3627(3) 0.2932(3) 0.09454(18) 0.0382(7) Uani 1 1 d . .
C2 C 0.3354(3) 0.2025(3) 0.06222(18) 0.0398(7) Uani 1 1 d . .
C3 C 0.2470(4) 0.2440(4) 0.0058(2) 0.0512(9) Uani 1 1 d . .
H3 H 0.2329 0.1838 -0.0177 0.061 Uiso 1 1 calc R U
C4 C 0.1809(5) 0.3732(5) -0.0150(3) 0.0665(11) Uani 1 1 d . .
H4 H 0.1214 0.4003 -0.0520 0.080 Uiso 1 1 calc R U
C5 C 0.2026(5) 0.4618(4) 0.0188(3) 0.0668(11) Uani 1 1 d . .
H5 H 0.1564 0.5492 0.0051 0.080 Uiso 1 1 calc R U
C6 C 0.2923(4) 0.4236(4) 0.0730(2) 0.0521(9) Uani 1 1 d . .
H6 H 0.3058 0.4854 0.0954 0.063 Uiso 1 1 calc R U
C7 C 0.3902(3) 0.0647(3) 0.08159(18) 0.0387(7) Uani 1 1 d . .
C8 C 0.4801(3) 0.3822(3) 0.1977(2) 0.0398(7) Uani 1 1 d . .
C9 C 0.4238(4) 0.4079(3) 0.2740(2) 0.0496(8) Uani 1 1 d . .
H9 H 0.4037 0.3466 0.3057 0.059 Uiso 1 1 calc R U
C10 C 0.3961(5) 0.5244(4) 0.3052(3) 0.0660(11) Uani 1 1 d . .
H10 H 0.3547 0.5420 0.3566 0.079 Uiso 1 1 calc R U
C11 C 0.4307(5) 0.6130(4) 0.2589(3) 0.0709(12) Uani 1 1 d . .
H11 H 0.4117 0.6913 0.2789 0.085 Uiso 1 1 calc R U
C12 C 0.4932(5) 0.5860(4) 0.1829(3) 0.0683(12) Uani 1 1 d . .
H12 H 0.5199 0.6446 0.1525 0.082 Uiso 1 1 calc R U
C13 C 0.5162(4) 0.4733(4) 0.1519(2) 0.0556(9) Uani 1 1 d . .
H13 H 0.5561 0.4570 0.1002 0.067 Uiso 1 1 calc R U
C14 C 0.6601(4) 0.2070(3) 0.08288(19) 0.0400(7) Uani 1 1 d . .
C15 C 0.6600(4) 0.2094(4) 0.0046(2) 0.0508(9) Uani 1 1 d . .
H15 H 0.5778 0.2223 -0.0128 0.061 Uiso 1 1 calc R U
C16 C 0.7817(5) 0.1929(5) -0.0486(3) 0.0697(12) Uani 1 1 d . .
H16 H 0.7804 0.1958 -0.1013 0.084 Uiso 1 1 calc R U
C17 C 0.9034(5) 0.1722(4) -0.0227(3) 0.0729(13) Uani 1 1 d . .
H17 H 0.9853 0.1598 -0.0579 0.088 Uiso 1 1 calc R U
C18 C 0.9048(4) 0.1698(4) 0.0543(3) 0.0655(12) Uani 1 1 d . .
H18 H 0.9875 0.1568 0.0713 0.079 Uiso 1 1 calc R U
C19 C 0.7849(4) 0.1866(4) 0.1075(2) 0.0533(9) Uani 1 1 d . .
H19 H 0.7875 0.1842 0.1600 0.064 Uiso 1 1 calc R U
C20 C 0.2665(4) 0.1943(3) 0.39558(18) 0.0400(7) Uani 1 1 d . .
C21 C 0.3875(4) 0.1625(3) 0.42919(19) 0.0433(7) Uani 1 1 d . .
C22 C 0.3691(4) 0.1825(4) 0.5083(2) 0.0533(9) Uani 1 1 d . .
H22 H 0.4491 0.1595 0.5310 0.064 Uiso 1 1 calc R U
C23 C 0.2374(5) 0.2347(5) 0.5530(2) 0.0634(11) Uani 1 1 d . .
H23 H 0.2285 0.2453 0.6055 0.076 Uiso 1 1 calc R U
C24 C 0.1184(5) 0.2712(5) 0.5200(2) 0.0643(11) Uani 1 1 d . .
H24 H 0.0282 0.3096 0.5497 0.077 Uiso 1 1 calc R U
C26 C 0.1331(4) 0.2506(4) 0.4423(2) 0.0521(9) Uani 1 1 d . .
H26 H 0.0517 0.2751 0.4206 0.063 Uiso 1 1 calc R U
C27 C 0.5347(4) 0.1154(3) 0.3907(2) 0.0460(8) Uani 1 1 d . .
C28 C 0.1859(3) 0.0510(3) 0.30813(19) 0.0402(7) Uani 1 1 d . .
C29 C 0.1522(5) 0.0008(4) 0.3801(2) 0.0578(10) Uani 1 1 d . .
H29 H 0.1769 0.0193 0.4233 0.069 Uiso 1 1 calc R U
C30 C 0.0821(5) -0.0767(5) 0.3883(3) 0.0708(12) Uani 1 1 d . .
H30 H 0.0596 -0.1091 0.4369 0.085 Uiso 1 1 calc R U
C31 C 0.0459(4) -0.1057(4) 0.3251(3) 0.0655(11) Uani 1 1 d . .
H31 H -0.0040 -0.1553 0.3311 0.079 Uiso 1 1 calc R U
C32 C 0.0832(4) -0.0618(4) 0.2534(3) 0.0584(10) Uani 1 1 d . .
H32 H 0.0611 -0.0834 0.2103 0.070 Uiso 1 1 calc R U
C33 C 0.1542(4) 0.0154(4) 0.2449(2) 0.0485(8) Uani 1 1 d . .
H33 H 0.1808 0.0436 0.1958 0.058 Uiso 1 1 calc R U
C34 C 0.1340(3) 0.3146(3) 0.26450(19) 0.0408(7) Uani 1 1 d . .
C35 C 0.0503(5) 0.3194(4) 0.2131(2) 0.0632(11) Uani 1 1 d . .
H35 H 0.0637 0.2425 0.1936 0.076 Uiso 1 1 calc R U
C36 C -0.0541(5) 0.4362(5) 0.1893(3) 0.0792(14) Uani 1 1 d . .
H36 H -0.1100 0.4366 0.1549 0.095 Uiso 1 1 calc R U
C37 C -0.0740(5) 0.5500(5) 0.2166(3) 0.0821(16) Uani 1 1 d . .
H37 H -0.1447 0.6283 0.2016 0.098 Uiso 1 1 calc R U
C38 C 0.0096(5) 0.5484(4) 0.2657(3) 0.0759(13) Uani 1 1 d . .
H38 H -0.0012 0.6263 0.2825 0.091 Uiso 1 1 calc R U
C39 C 0.1119(4) 0.4313(4) 0.2914(3) 0.0600(10) Uani 1 1 d . .
H39 H 0.1656 0.4317 0.3269 0.072 Uiso 1 1 calc R U
C40 C 0.7268(12) 0.2791(10) 0.4572(7) 0.174(4) Uani 1 1 d . U
H40A H 0.7912 0.1872 0.4583 0.209 Uiso 1 1 calc R U
H40B H 0.6306 0.2913 0.4779 0.209 Uiso 1 1 calc R U
C41 C 0.7351(13) 0.3341(12) 0.3793(7) 0.182(4) Uani 1 1 d . U
H41A H 0.6614 0.3363 0.3538 0.218 Uiso 1 1 calc R U
H41B H 0.8275 0.2851 0.3486 0.218 Uiso 1 1 calc R U
C42 C 0.7130(11) 0.4668(11) 0.3923(5) 0.162(4) Uani 1 1 d . U
H42A H 0.7773 0.4895 0.3539 0.194 Uiso 1 1 calc R U
H42B H 0.6160 0.5287 0.3873 0.194 Uiso 1 1 calc R U
C43 C 0.7386(9) 0.4716(7) 0.4660(5) 0.135(3) Uani 1 1 d . U
H43A H 0.8179 0.4924 0.4628 0.162 Uiso 1 1 calc R U
H43B H 0.6551 0.5374 0.4958 0.162 Uiso 1 1 calc R U
N1 N 0.4454(3) 0.0076(2) 0.14141(15) 0.0370(6) Uani 1 1 d . .
N2 N 0.5831(3) 0.0918(3) 0.31939(16) 0.0408(6) Uani 1 1 d . .
O1 O 0.4785(3) -0.1247(2) 0.14320(16) 0.0530(6) Uani 1 1 d . .
O2 O 0.7272(3) 0.0635(3) 0.30407(19) 0.0664(8) Uani 1 1 d . .
O3 O 0.7696(8) 0.3518(6) 0.5001(4) 0.158(2) Uani 1 1 d . .
P1 P 0.50083(8) 0.23605(7) 0.15561(4) 0.03281(17) Uani 1 1 d . .
P2 P 0.27432(8) 0.15939(7) 0.29597(4) 0.03304(17) Uani 1 1 d . .
Cl1 Cl 0.52117(9) -0.13689(7) 0.30587(5) 0.0470(2) Uani 1 1 d . .
Cl2 Cl 0.75116(9) -0.07812(8) 0.16956(6) 0.0506(2) Uani 1 1 d . .
Ru1 Ru 0.50273(2) 0.06274(2) 0.23076(2) 0.03110(9) Uani 1 1 d . .
H1O H 0.503(5) -0.150(5) 0.198(3) 0.096(17) Uiso 1 1 d . .
H2O H 0.753(5) 0.011(5) 0.268(3) 0.084(18) Uiso 1 1 d . .
H7 H 0.377(3) 0.014(3) 0.047(2) 0.038(9) Uiso 1 1 d . .
H27 H 0.600(4) 0.105(4) 0.424(2) 0.054(11) Uiso 1 1 d . .

loop_
_atom_site_aniso_label
_atom_site_aniso_U_11
_atom_site_aniso_U_22
_atom_site_aniso_U_33
_atom_site_aniso_U_23
_atom_site_aniso_U_13
_atom_site_aniso_U_12
C1 0.0413(16) 0.0380(16) 0.0343(16) 0.0044(13) -0.0053(13) -0.0181(14)
C2 0.0410(16) 0.0485(19) 0.0318(16) -0.0027(13) -0.0028(13) -0.0224(15)
C3 0.053(2) 0.066(2) 0.0406(19) 0.0005(17) -0.0158(16) -0.0288(19)
C4 0.067(3) 0.077(3) 0.056(2) 0.014(2) -0.028(2) -0.028(2)
C5 0.069(3) 0.053(2) 0.073(3) 0.020(2) -0.031(2) -0.020(2)
C6 0.053(2) 0.0439(19) 0.059(2) 0.0074(17) -0.0184(17) -0.0203(17)
C7 0.0469(18) 0.0455(18) 0.0313(16) -0.0073(13) -0.0046(13) -0.0263(15)
C8 0.0466(17) 0.0321(16) 0.0458(19) 0.0008(13) -0.0099(14) -0.0213(14)
C9 0.065(2) 0.0407(18) 0.048(2) -0.0039(15) -0.0080(17) -0.0280(17)
C10 0.090(3) 0.055(2) 0.061(3) -0.019(2) -0.006(2) -0.039(2)
C11 0.095(3) 0.044(2) 0.089(3) -0.014(2) -0.021(3) -0.038(2)
C12 0.092(3) 0.045(2) 0.084(3) 0.000(2) -0.011(3) -0.046(2)
C13 0.071(2) 0.0406(19) 0.060(2) 0.0011(17) -0.0051(19) -0.0324(18)
C14 0.0486(18) 0.0328(16) 0.0421(18) -0.0013(13) -0.0027(14) -0.0227(14)
C15 0.055(2) 0.055(2) 0.0423(19) -0.0078(16) 0.0012(16) -0.0259(17)
C16 0.073(3) 0.079(3) 0.051(2) -0.013(2) 0.016(2) -0.036(2)
C17 0.062(3) 0.065(3) 0.078(3) -0.011(2) 0.024(2) -0.029(2)
C18 0.045(2) 0.061(3) 0.090(3) -0.002(2) 0.001(2) -0.0280(19)
C19 0.051(2) 0.055(2) 0.059(2) 0.0021(18) -0.0058(17) -0.0309(18)
C20 0.0500(18) 0.0437(18) 0.0315(16) -0.0007(13) -0.0052(13) -0.0259(15)
C21 0.057(2) 0.0413(18) 0.0376(17) 0.0034(14) -0.0133(15) -0.0257(16)
C22 0.069(2) 0.061(2) 0.0378(19) -0.0008(16) -0.0164(17) -0.033(2)
C23 0.085(3) 0.081(3) 0.0312(19) -0.0096(18) -0.0060(19) -0.043(2)
C24 0.069(3) 0.082(3) 0.042(2) -0.010(2) 0.0049(19) -0.038(2)
C26 0.054(2) 0.070(2) 0.0395(19) -0.0081(17) -0.0016(16) -0.0343(19)
C27 0.053(2) 0.048(2) 0.042(2) 0.0003(15) -0.0161(16) -0.0243(16)
C28 0.0386(16) 0.0411(17) 0.0437(18) -0.0001(14) -0.0051(13) -0.0211(14)
C29 0.076(3) 0.064(2) 0.049(2) 0.0121(18) -0.0184(19) -0.045(2)
C30 0.087(3) 0.077(3) 0.069(3) 0.017(2) -0.012(2) -0.059(3)
C31 0.062(2) 0.063(3) 0.084(3) -0.003(2) -0.001(2) -0.042(2)
C32 0.054(2) 0.065(2) 0.070(3) -0.024(2) -0.0013(19) -0.037(2)
C33 0.0490(19) 0.056(2) 0.047(2) -0.0094(16) -0.0020(15) -0.0292(17)
C34 0.0415(17) 0.0386(17) 0.0354(17) -0.0022(13) 0.0006(13) -0.0141(14)
C35 0.071(3) 0.052(2) 0.055(2) 0.0021(18) -0.025(2) -0.013(2)
C36 0.079(3) 0.069(3) 0.073(3) 0.012(2) -0.037(2) -0.012(2)
C37 0.080(3) 0.054(3) 0.070(3) 0.012(2) -0.011(3) 0.003(2)
C38 0.082(3) 0.038(2) 0.088(4) -0.006(2) -0.004(3) -0.012(2)
C39 0.062(2) 0.047(2) 0.067(3) -0.0053(18) -0.009(2) -0.0210(19)
C40 0.217(10) 0.149(8) 0.232(12) 0.065(8) -0.127(9) -0.126(8)
C41 0.216(10) 0.183(10) 0.195(11) -0.033(8) -0.093(9) -0.101(8)
C42 0.201(9) 0.215(10) 0.131(7) 0.068(7) -0.071(6) -0.144(8)
C43 0.156(7) 0.082(5) 0.139(7) 0.005(5) -0.037(6) -0.026(4)
N1 0.0444(14) 0.0317(13) 0.0395(15) -0.0054(11) -0.0027(11) -0.0214(11)
N2 0.0418(14) 0.0393(14) 0.0451(16) 0.0021(12) -0.0150(12) -0.0190(12)
O1 0.0796(18) 0.0332(12) 0.0550(16) -0.0075(11) -0.0124(13) -0.0305(12)
O2 0.0403(14) 0.092(2) 0.070(2) -0.0175(18) -0.0103(13) -0.0276(15)
O3 0.207(6) 0.127(5) 0.151(5) 0.026(4) -0.048(5) -0.084(5)
P1 0.0400(4) 0.0291(4) 0.0330(4) 0.0000(3) -0.0055(3) -0.0189(3)
P2 0.0373(4) 0.0338(4) 0.0303(4) -0.0008(3) -0.0055(3) -0.0177(3)
Cl1 0.0588(5) 0.0357(4) 0.0521(5) 0.0099(3) -0.0181(4) -0.0247(4)
Cl2 0.0410(4) 0.0392(4) 0.0638(5) -0.0074(4) 0.0007(4) -0.0133(3)
Ru1 0.03539(14) 0.02671(13) 0.03288(13) -0.00085(8) -0.00626(9) -0.01494(9)

loop_
_atom_type_symbol
_atom_type_description
_atom_type_scat_dispersion_real
_atom_type_scat_dispersion_imag
_atom_type_scat_source
C C 0.0181 0.0091 'International Tables Vol C Tables 4.2.6.8 and 6.1.1.4'
H H 0.0000 0.0000 'International Tables Vol C Tables 4.2.6.8 and 6.1.1.4'
N N 0.0311 0.0180 'International Tables Vol C Tables 4.2.6.8 and 6.1.1.4'
O O 0.0492 0.0322 'International Tables Vol C Tables 4.2.6.8 and 6.1.1.4'
P P 0.2955 0.4335 'International Tables Vol C Tables 4.2.6.8 and 6.1.1.4'
Cl Cl 0.3639 0.7018 'International Tables Vol C Tables 4.2.6.8 and 6.1.1.4'
Ru Ru 0.0552 3.2960 'International Tables Vol C Tables 4.2.6.8 and 6.1.1.4'

loop_
_geom_angle_atom_site_label_1
_geom_angle_atom_site_label_2
_geom_angle_atom_site_label_3
_geom_angle
C6 C1 C2 118.5(3)
C6 C1 P1 121.7(3)
C2 C1 P1 119.6(2)
C3 C2 C1 119.5(3)
C3 C2 C7 114.1(3)
C1 C2 C7 126.4(3)
C4 C3 C2 120.4(4)
C5 C4 C3 120.0(4)
C4 C5 C6 121.0(4)
C5 C6 C1 120.5(4)
N1 C7 C2 126.5(3)
C9 C8 C13 118.4(3)
C9 C8 P1 120.7(2)
C13 C8 P1 120.8(3)
C8 C9 C10 121.2(3)
C11 C10 C9 119.2(4)
C10 C11 C12 120.2(4)
C13 C12 C11 120.4(4)
C12 C13 C8 120.4(4)
C15 C14 C19 118.4(3)
C15 C14 P1 122.9(3)
C19 C14 P1 118.7(3)
C14 C15 C16 120.8(4)
C17 C16 C15 119.5(4)
C18 C17 C16 120.2(4)
C17 C18 C19 120.7(4)
C18 C19 C14 120.3(4)
C26 C20 C21 117.8(3)
C26 C20 P2 118.3(3)
C21 C20 P2 123.8(3)
C22 C21 C20 118.7(3)
C22 C21 C27 113.6(3)
C20 C21 C27 127.6(3)
C23 C22 C21 122.1(4)
C22 C23 C24 119.6(4)
C23 C24 C26 119.7(4)
C24 C26 C20 122.0(4)
N2 C27 C21 127.8(3)
C33 C28 C29 117.7(3)
C33 C28 P2 120.6(2)
C29 C28 P2 121.7(3)
C30 C29 C28 120.7(4)
C31 C30 C29 120.4(4)
C32 C31 C30 119.9(4)
C31 C32 C33 119.9(4)
C28 C33 C32 121.2(3)
C35 C34 C39 117.4(3)
C35 C34 P2 122.1(3)
C39 C34 P2 120.5(3)
C34 C35 C36 121.8(4)
C37 C36 C35 119.8(5)
C38 C37 C36 119.6(4)
C37 C38 C39 120.8(5)
C34 C39 C38 120.5(4)
C41 C40 O3 103.3(7)
C40 C41 C42 103.0(8)
C43 C42 C41 109.2(8)
O3 C43 C42 106.9(8)
C7 N1 O1 110.6(3)
C7 N1 Ru1 135.0(2)
O1 N1 Ru1 114.3(2)
C27 N2 O2 109.9(3)
C27 N2 Ru1 133.4(2)
O2 N2 Ru1 115.9(2)
C43 O3 C40 109.9(7)
C8 P1 C1 105.07(15)
C8 P1 C14 99.04(14)
C1 P1 C14 101.16(15)
C8 P1 Ru1 121.43(11)
C1 P1 Ru1 110.96(10)
C14 P1 Ru1 116.63(10)
C20 P2 C34 101.03(15)
C20 P2 C28 102.61(15)
C34 P2 C28 101.99(15)
C20 P2 Ru1 112.59(11)
C34 P2 Ru1 123.84(10)
C28 P2 Ru1 112.19(11)
N2 Ru1 N1 171.91(10)
N2 Ru1 P1 97.04(8)
N1 Ru1 P1 87.76(7)
N2 Ru1 P2 92.01(8)
N1 Ru1 P2 93.76(7)
P1 Ru1 P2 98.21(3)
N2 Ru1 Cl1 84.04(8)
N1 Ru1 Cl1 90.71(7)
P1 Ru1 Cl1 175.62(3)
P2 Ru1 Cl1 85.98(3)
N2 Ru1 Cl2 88.76(8)
N1 Ru1 Cl2 84.58(8)
P1 Ru1 Cl2 91.49(3)
P2 Ru1 Cl2 170.10(3)
Cl1 Ru1 Cl2 84.28(3)

loop_
_geom_bond_atom_site_label_1
_geom_bond_atom_site_label_2
_geom_bond_distance
C1 C6 1.393(5)
C1 C2 1.410(5)
C1 P1 1.831(3)
C2 C3 1.402(5)
C2 C7 1.453(5)
C3 C4 1.375(6)
C4 C5 1.366(7)
C5 C6 1.382(6)
C7 N1 1.279(4)
C8 C9 1.371(5)
C8 C13 1.402(5)
C8 P1 1.828(3)
C9 C10 1.395(5)
C10 C11 1.375(6)
C11 C12 1.377(7)
C12 C13 1.371(6)
C14 C15 1.379(5)
C14 C19 1.392(5)
C14 P1 1.837(3)
C15 C16 1.394(5)
C16 C17 1.371(7)
C17 C18 1.360(7)
C18 C19 1.379(5)
C20 C26 1.397(5)
C20 C21 1.405(5)
C20 P2 1.826(3)
C21 C22 1.402(5)
C21 C27 1.455(5)
C22 C23 1.366(6)
C23 C24 1.370(6)
C24 C26 1.386(5)
C27 N2 1.273(4)
C28 C33 1.381(5)
C28 C29 1.389(5)
C28 P2 1.856(3)
C29 C30 1.386(5)
C30 C31 1.369(7)
C31 C32 1.365(6)
C32 C33 1.391(5)
C34 C35 1.374(5)
C34 C39 1.384(5)
C34 P2 1.855(3)
C35 C36 1.390(6)
C36 C37 1.363(8)
C37 C38 1.354(8)
C38 C39 1.397(6)
C40 C41 1.453(14)
C40 O3 1.455(10)
C41 C42 1.482(13)
C42 C43 1.394(11)
C43 O3 1.368(9)
N1 O1 1.404(3)
N1 Ru1 2.056(3)
N2 O2 1.395(4)
N2 Ru1 2.050(3)
P1 Ru1 2.2724(7)
P2 Ru1 2.2881(8)
Cl1 Ru1 2.4782(8)
Cl2 Ru1 2.4914(8)
